data_9003639
loop_
_publ_author_name
'Sondergeld, P.'
'Schranz, W.'
'Troster, A.'
'Armbruster, T.'
'Giester, G.'
'Kityk, A.'
'Carpenter, M. A.'

_publ_section_title
;Ordering and elasticity associated with low-temperature phase transitions in
 lawsonite Sample at T = 215 K
;
_journal_name_full 'American Mineralogist'
_journal_page_first 448
_journal_page_last 456
_journal_paper_doi 10.2138/am.2005.1243
_journal_volume 90
_journal_year 2005
_chemical_formula_sum 'Al2 Ca H4 O10 Si2'
_chemical_name_mineral Lawsonite
_symmetry_space_group_name_H-M 'P m c n'
_cell_angle_alpha 90
_cell_angle_beta 90
_cell_angle_gamma 90
_cell_length_a 5.8515
_cell_length_b 8.7768
_cell_length_c 13.1107
_cell_formula_units_Z 4
_cell_volume 673.332
_diffrn_ambient_temperature 215
_exptl_crystal_density_diffrn 3.100
_cod_depositor_comments
;
 Adding the _atom_site_type_symbol data item.

 Antanas Vaitkus,
 2017-02-17
;
_cod_original_formula_sum 'Ca Al2 Si2 O10 H4'
_cod_database_code 9003639

loop_
_symmetry_equiv_pos_as_xyz
x,y,z
-x,y,z
1/2+x,1/2-y,-z
1/2+x,1/2+y,1/2-z
-x,-y,1/2+z
x,-y,1/2+z
1/2-x,1/2+y,1/2-z
1/2-x,1/2-y,-z

loop_
_atom_site_label
_atom_site_type_symbol
_atom_site_fract_x
_atom_site_fract_y
_atom_site_fract_z
_atom_site_U_iso_or_equiv
Ca Ca 0.00000 0.33243 0.25072 0.00745
Al Al 0.25000 0.25000 0.00000 0.00413
Ala Al 0.25000 0.25000 0.50000 0.00383
Si Si 0.00000 0.98045 0.13204 0.00417
Sia Si 0.00000 0.97888 0.36585 0.00416
O1 O 0.00000 0.04971 0.24903 0.00699
O2 O 0.27482 0.37460 0.11933 0.00705
O2a O 0.27177 0.37994 0.38419 0.00608
O3 O 0.00000 0.13736 0.06351 0.00562
O3a O 0.00000 0.13592 0.43419 0.00576
O4 O 0.00000 0.64019 0.05069 0.00593
O4a O 0.00000 0.63476 0.45762 0.00739
O5 O 0.00000 0.60880 0.24857 0.01533
Hw H 0.00000 0.64200 0.18490 0.03700
Hwa H 0.00000 0.68100 0.28700 0.04600
Hh H 0.00000 0.53950 0.03860 0.04700
Hha H 0.00000 0.56380 0.42450 0.10400

_database_code_amcsd 0003737
